data_7224406
loop_
_publ_author_name
'Puttreddy, Rakesh'
'Beyeh, Ngong Kodiah'
'Rissanen, Kari'

_publ_section_title
;
 Conformational changes in Cmethyl-resorcinarene pyridine N-oxide
 inclusion complexes in the solid state
;
_journal_issue 26
_journal_name_full CrystEngComm
_journal_page_first 4971
_journal_paper_doi 10.1039/C6CE00240D
_journal_volume 18
_journal_year 2016
_chemical_absolute_configuration ad
_chemical_formula_moiety '2(C6 H6 N2 O3), 4(C H4 O), 2(H2 O), C32 H32 O8'
_chemical_formula_sum 'C48 H64 N4 O20'
_chemical_formula_weight 1017.03
_chemical_name_systematic
;
 ?
;
_space_group_crystal_system monoclinic
_space_group_IT_number 4
_space_group_name_Hall 'P 2yb'
_space_group_name_H-M_alt 'P 1 21 1'
_symmetry_space_group_name_Hall 'P 2yb'
_symmetry_space_group_name_H-M 'P 1 21 1'
_atom_sites_solution_hydrogens mixed
_audit_creation_date 2016-01-25
_audit_creation_method
;
Olex2 1.2
(compiled 2015.09.30 svn.r3233 for OlexSys, GUI svn.r5103)
;
_audit_update_record
;
2016-01-28 deposited with the CCDC.
2016-02-26 downloaded from the CCDC.
;
_cell_angle_alpha 90
_cell_angle_beta 107.111(6)
_cell_angle_gamma 90
_cell_formula_units_Z 2
_cell_length_a 10.8492(6)
_cell_length_b 20.9713(8)
_cell_length_c 11.4872(6)
_cell_measurement_reflns_used 5901
_cell_measurement_temperature 120
_cell_measurement_theta_max 28.6600
_cell_measurement_theta_min 3.4500
_cell_volume 2497.9(2)
_computing_cell_refinement
;
CrysAlisPro, Agilent Technologies,
Version 1.171.37.35 (release 13-08-2014 CrysAlis171 .NET)
(compiled Aug 13 2014,18:06:01)
;
_computing_data_collection
;
CrysAlisPro, Agilent Technologies,
Version 1.171.37.35 (release 13-08-2014 CrysAlis171 .NET)
(compiled Aug 13 2014,18:06:01)
;
_computing_data_reduction
;
CrysAlisPro, Agilent Technologies,
Version 1.171.37.35 (release 13-08-2014 CrysAlis171 .NET)
(compiled Aug 13 2014,18:06:01)
;
_computing_molecular_graphics 'Olex2 (Dolomanov et al., 2009)'
_computing_publication_material 'Olex2 (Dolomanov et al., 2009)'
_computing_structure_refinement 'ShelXL (Sheldrick, 2015)'
_diffrn_ambient_temperature 120
_diffrn_detector 'CCD plate'
_diffrn_detector_area_resol_mean 8.0053
_diffrn_detector_type Eos
_diffrn_measured_fraction_theta_full 0.998
_diffrn_measured_fraction_theta_max 0.998
_diffrn_measurement_details
;
  1 omega   23.00   51.00   1.0000   57.5000
omega____ theta____ kappa____ phi______ frames
    -      -18.1368   57.0000 -180.0000 28

  2 omega   16.00   51.00   1.0000   57.5000
omega____ theta____ kappa____ phi______ frames
    -      -18.1368   57.0000   60.0000 35

  3 omega  -87.00   -2.00   1.0000   57.5000
omega____ theta____ kappa____ phi______ frames
    -      -18.1368  -57.0000  -90.0000 85

  4 omega  -85.00   10.00   1.0000   57.5000
omega____ theta____ kappa____ phi______ frames
    -      -18.1368  -77.0000   30.0000 95

  5 omega  -20.00   12.00   1.0000   57.5000
omega____ theta____ kappa____ phi______ frames
    -      -18.1368   57.0000 -180.0000 32

  6 omega  -17.00    8.00   1.0000   57.5000
omega____ theta____ kappa____ phi______ frames
    -       19.3868   90.0000  -77.0000 25

  7 omega  -32.00   54.00   1.0000   57.5000
omega____ theta____ kappa____ phi______ frames
    -       19.3868  -90.0000  167.0000 86
;
_diffrn_measurement_device 'four-circle diffractometer'
_diffrn_measurement_device_type 'SuperNova, Single source at offset, Eos'
_diffrn_measurement_method '\w scans'
_diffrn_orient_matrix_UB_11 -0.0519229000
_diffrn_orient_matrix_UB_12 0.0220113000
_diffrn_orient_matrix_UB_13 -0.0159005000
_diffrn_orient_matrix_UB_21 0.0364569000
_diffrn_orient_matrix_UB_22 0.0216614000
_diffrn_orient_matrix_UB_23 0.0443044000
_diffrn_orient_matrix_UB_31 0.0256394000
_diffrn_orient_matrix_UB_32 0.0137687000
_diffrn_orient_matrix_UB_33 -0.0442788000
_diffrn_radiation_monochromator mirror
_diffrn_radiation_probe x-ray
_diffrn_radiation_type MoK\a
_diffrn_radiation_wavelength 0.71073
_diffrn_reflns_av_R_equivalents 0.0300
_diffrn_reflns_av_unetI/netI 0.0478
_diffrn_reflns_Laue_measured_fraction_full 0.998
_diffrn_reflns_Laue_measured_fraction_max 0.998
_diffrn_reflns_limit_h_max 13
_diffrn_reflns_limit_h_min -10
_diffrn_reflns_limit_k_max 24
_diffrn_reflns_limit_k_min -25
_diffrn_reflns_limit_l_max 13
_diffrn_reflns_limit_l_min -11
_diffrn_reflns_number 16891
_diffrn_reflns_point_group_measured_fraction_full 0.969
_diffrn_reflns_point_group_measured_fraction_max 0.969
_diffrn_reflns_theta_full 25.250
_diffrn_reflns_theta_max 25.246
_diffrn_reflns_theta_min 2.988
_diffrn_source 'SuperNova (Mo) X-ray Source'
_exptl_absorpt_coefficient_mu 0.106
_exptl_absorpt_correction_T_max 0.993
_exptl_absorpt_correction_T_min 0.985
_exptl_absorpt_correction_type gaussian
_exptl_absorpt_process_details
;
CrysAlisPro, Agilent Technologies,
Version 1.171.37.35 (release 13-08-2014 CrysAlis171 .NET)
(compiled Aug 13 2014,18:06:01)
Numerical absorption correction based on gaussian integration over
            a multifaceted crystal model
Empirical absorption correction using spherical harmonics,
 implemented in SCALE3 ABSPACK scaling algorithm.
;
_exptl_crystal_colour brown
_exptl_crystal_colour_primary brown
_exptl_crystal_density_diffrn 1.352
_exptl_crystal_description block
_exptl_crystal_F_000 1080
_exptl_crystal_size_max 0.1869
_exptl_crystal_size_mid 0.1451
_exptl_crystal_size_min 0.0828
_refine_diff_density_max 0.621
_refine_diff_density_min -0.366
_refine_diff_density_rms 0.071
_refine_ls_abs_structure_details
;
 Flack x determined using 2879 quotients [(I+)-(I-)]/[(I+)+(I-)]
 (Parsons and Flack (2004), Acta Cryst. A60, s61).
;
_refine_ls_abs_structure_Flack -0.3(5)
_refine_ls_extinction_method none
_refine_ls_goodness_of_fit_ref 1.024
_refine_ls_hydrogen_treatment constr
_refine_ls_matrix_type full
_refine_ls_number_parameters 666
_refine_ls_number_reflns 8754
_refine_ls_number_restraints 19
_refine_ls_restrained_S_all 1.063
_refine_ls_R_factor_all 0.0814
_refine_ls_R_factor_gt 0.0668
_refine_ls_shift/su_max 0.000
_refine_ls_shift/su_mean 0.000
_refine_ls_structure_factor_coef Fsqd
_refine_ls_weighting_details 'w=1/[\s^2^(Fo^2^)+(0.1093P)^2^+1.7773P] where P=(Fo^2^+2Fc^2^)/3'
_refine_ls_weighting_scheme calc
_refine_ls_wR_factor_gt 0.1763
_refine_ls_wR_factor_ref 0.1896
_reflns_Friedel_coverage 0.887
_reflns_Friedel_fraction_full 0.939
_reflns_Friedel_fraction_max 0.939
_reflns_number_gt 7249
_reflns_number_total 8754
_reflns_threshold_expression 'I > 2\s(I)'
_cod_data_source_file c6ce00240d2.cif
_cod_data_source_block 2MeNPyNO_1
_cod_depositor_comments 'Adding full bibliography for 7224402--7224408.cif.'
_cod_database_code 7224406
_shelxl_version_number 2013-4
_chemical_oxdiff_formula 'C20 H20 N2 O9'
_shelx_space_group_comment
;
The symmetry employed for this shelxl refinement is uniquely defined
by the following loop, which should always be used as a source of
symmetry information in preference to the above space-group names.
They are only intended as comments.
;
_reflns_odcompleteness_completeness 99.66
_reflns_odcompleteness_iscentric 1
_reflns_odcompleteness_theta 26.32
_olex2_refinement_description
;
1. Fixed Uiso
 At 1.2 times of:
  All C(H) groups
 At 1.5 times of:
  All C(H,H,H) groups, All O(H) groups, All O(H,H) groups
2. Uiso/Uaniso restraints and constraints
Uanis(O3B) \\sim Ueq, Uanis(N2B) \\sim Ueq, Uanis(O2B) \\sim Ueq: with sigma of
0.01 and sigma for terminal atoms of 0.01
3. Others
 Fixed Sof: O1W(0.5) H1WA(0.5) H1WB(0.5) O2W(0.5) H2WA(0.5) H2WB(0.5)
 Fixed U33: O3A(0.12544)
4.a Riding coordinates:
 O1W(H1WA,H1WB), O2S(H2S), O2W(H2WA,H2WB), O3W(H3WA,H3WB)
4.b Ternary CH refined with riding coordinates:
 C7(H7), C14(H14), C21(H21), C28(H28)
4.c Aromatic/amide H refined with riding coordinates:
 C4B(H4B), C2B(H2B), C1B(H1B), C1A(H1A), C2(H2), C2A(H2A), C4A(H4A), C5(H5),
 C9(H9), C12(H12), C16(H16), C19(H19), C23(H23), C26(H26)
4.d Fitted hexagon refined as free rotating group:
 N1B(C5B,C4B,C3B,C2B,C1B)
4.e Idealised Me refined as rotating group:
 C1S(H1SA,H1SB,H1SC), C2S(H2SA,H2SB,H2SC), C3S(H3SA,H3SB,H3SC), C4S(H4SA,H4SB,
 H4SC), C6A(H6AA,H6AB,H6AC), C6B(H6BA,H6BB,H6BC), C29(H29A,H29B,H29C), C30(H30A,
 H30B,H30C), C31(H31A,H31B,H31C), C32(H32A,H32B,H32C)
4.f Idealised tetrahedral OH refined as rotating group:
 O1S(H1S), O3S(H3S), O4(H4), O4S(H4S), O6(H6), O11(H11), O13(H13), O18(H18),
 O20(H20), O25(H25), O27(H27)
;
_olex2_submission_special_instructions 'No special instructions were received'

loop_
_space_group_symop_operation_xyz
'x, y, z'
'-x, y+1/2, -z'

loop_
_atom_site_label
_atom_site_type_symbol
_atom_site_fract_x
_atom_site_fract_y
_atom_site_fract_z
_atom_site_U_iso_or_equiv
_atom_site_adp_type
_atom_site_occupancy
_atom_site_site_symmetry_order
_atom_site_calc_flag
_atom_site_refinement_flags_posn
_atom_site_refinement_flags_adp
_atom_site_refinement_flags_occupancy
_atom_site_disorder_assembly
_atom_site_disorder_group
O1A O 1.1010(4) 0.7396(2) 0.0796(5) 0.0425(11) Uani 1 1 d . . . . .
O1B O 0.0350(7) 0.6347(5) -0.5853(6) 0.107(2) Uani 1 1 d . . . . .
O1S O 0.6216(5) 0.3806(3) 0.4506(4) 0.0521(13) Uani 1 1 d . . . . .
H1S H 0.5523 0.3895 0.4616 0.078 Uiso 1 1 calc GR . . . .
O1W O -0.0678(12) 0.6446(7) -0.3599(13) 0.084(5) Uani 0.5 1 d . . P A 1
H1WA H -0.1481 0.6497 -0.3820 0.126 Uiso 0.5 1 d R . P A 1
H1WB H -0.0364 0.6468 -0.4199 0.126 Uiso 0.5 1 d R . P A 1
O2A O 1.0104(8) 0.8884(5) -0.3977(8) 0.116(3) Uani 1 1 d . . . . .
O2B O 0.6023(11) 0.5572(8) -0.4819(8) 0.135(4) Uani 1 1 d . U . . .
O2S O 0.5796(7) 0.8948(3) 0.4666(5) 0.0737(19) Uani 1 1 d . . . . .
H2S H 0.5807 0.8884 0.3948 0.111 Uiso 1 1 d R . . . .
O2W O 0.0156(13) 0.6247(6) -0.3665(11) 0.067(3) Uani 0.5 1 d . . P B 2
H2WA H 0.0091 0.6249 -0.4384 0.100 Uiso 0.5 1 d R . P B 2
H2WB H -0.0476 0.6449 -0.3619 0.100 Uiso 0.5 1 d R . P B 2
O3A O 0.9557(7) 0.9592(4) -0.2873(8) 0.102(2) Uani 1 1 d . . . . .
O3B O 0.6212(10) 0.6644(7) -0.4732(7) 0.154(4) Uani 1 1 d . U . . .
O3S O 0.9741(4) 0.6259(2) 0.0264(4) 0.0449(10) Uani 1 1 d . . . . .
H3S H 1.0023 0.6624 0.0311 0.067 Uiso 1 1 calc GR . . . .
O3W O 0.1154(4) 0.5232(2) -0.0041(5) 0.0434(11) Uani 1 1 d . . . . .
H3WA H 0.0875 0.5550 0.0280 0.065 Uiso 1 1 d R . . . .
H3WB H 0.1122 0.5318 -0.0789 0.065 Uiso 1 1 d R . . . .
O4 O 0.6541(4) 0.88637(17) 0.2507(3) 0.0221(8) Uani 1 1 d . . . . .
H4 H 0.6534 0.9249 0.2385 0.033 Uiso 1 1 calc GR . . . .
O4S O 0.0987(5) 0.5207(3) -0.2630(5) 0.0573(14) Uani 1 1 d . . . . .
H4S H 0.0516 0.5521 -0.2765 0.086 Uiso 1 1 calc GR . . . .
O6 O 0.6436(4) 0.88701(18) -0.1714(4) 0.0247(9) Uani 1 1 d . . . . .
H6 H 0.6408 0.9256 -0.1609 0.037 Uiso 1 1 calc GR . . . .
O11 O 0.3541(4) 0.51721(18) 0.1493(4) 0.0264(9) Uani 1 1 d . . . . .
H11 H 0.2778 0.5245 0.1148 0.040 Uiso 1 1 calc GR . . . .
O13 O 0.3553(4) 0.74518(18) 0.1678(4) 0.0268(9) Uani 1 1 d . . . . .
H13 H 0.2777 0.7384 0.1405 0.040 Uiso 1 1 calc GR . . . .
O18 O 0.6500(4) 0.37759(18) -0.1786(3) 0.0235(9) Uani 1 1 d . . . . .
H18 H 0.6388 0.3392 -0.1723 0.035 Uiso 1 1 calc GR . . . .
O20 O 0.6592(4) 0.36850(17) 0.2357(3) 0.0225(9) Uani 1 1 d . . . . .
H20 H 0.6259 0.3864 0.2824 0.034 Uiso 1 1 calc GR . . . .
O25 O 0.3290(4) 0.73939(19) -0.2347(4) 0.0298(10) Uani 1 1 d . . . . .
H25 H 0.3688 0.7718 -0.2410 0.045 Uiso 1 1 calc GR . . . .
O27 O 0.3524(4) 0.51544(18) -0.2376(4) 0.0291(9) Uani 1 1 d . . . . .
H27 H 0.2744 0.5215 -0.2556 0.044 Uiso 1 1 calc GR . . . .
N1A N 1.0725(5) 0.7811(2) -0.0123(5) 0.0365(12) Uani 1 1 d . . . . .
N1B N 0.1583(5) 0.6329(3) -0.5654(4) 0.072(2) Uani 1 1 d . . . . .
C5B C 0.2324(8) 0.6882(3) -0.5475(5) 0.086(4) Uani 1 1 d G . . . .
C4B C 0.3654(7) 0.6841(4) -0.5235(5) 0.095(5) Uani 1 1 d G . . . .
H4B H 0.4150 0.7211 -0.5114 0.114 Uiso 1 1 calc R . . . .
C3B C 0.4244(4) 0.6249(5) -0.5174(4) 0.073(3) Uani 1 1 d G . . . .
C2B C 0.3503(6) 0.5697(3) -0.5354(5) 0.068(3) Uani 1 1 d G . . . .
H2B H 0.3898 0.5300 -0.5313 0.081 Uiso 1 1 calc R . . . .
C1B C 0.2173(6) 0.5737(3) -0.5594(5) 0.069(3) Uani 1 1 d G . . . .
H1B H 0.1678 0.5367 -0.5714 0.083 Uiso 1 1 calc R . . . .
N2A N 0.9939(8) 0.9079(6) -0.3009(11) 0.094(4) Uani 1 1 d . . . . .
N2B N 0.5655(11) 0.6151(7) -0.4893(7) 0.101(4) Uani 1 1 d . U . . .
C1 C 0.6202(5) 0.7897(2) -0.0753(5) 0.0193(12) Uani 1 1 d . . . . .
C1A C 1.0996(7) 0.7647(4) -0.1141(8) 0.0523(19) Uani 1 1 d . . . . .
H1A H 1.1370 0.7253 -0.1187 0.063 Uiso 1 1 calc R . . . .
C1S C 0.7208(9) 0.4043(4) 0.5456(8) 0.063(2) Uani 1 1 d . . . . .
H1SA H 0.8019 0.3903 0.5370 0.095 Uiso 1 1 calc GR . . . .
H1SB H 0.7117 0.3891 0.6215 0.095 Uiso 1 1 calc GR . . . .
H1SC H 0.7177 0.4501 0.5444 0.095 Uiso 1 1 calc GR . . . .
C2 C 0.6151(5) 0.7582(3) 0.0296(5) 0.0189(12) Uani 1 1 d . . . . .
H2 H 0.6028 0.7142 0.0258 0.023 Uiso 1 1 calc R . . . .
C2A C 1.0736(8) 0.8044(5) -0.2110(8) 0.063(2) Uani 1 1 d . . . . .
H2A H 1.0901 0.7929 -0.2831 0.075 Uiso 1 1 calc R . . . .
C2S C 0.6947(10) 0.8764(7) 0.5389(8) 0.093(4) Uani 1 1 d . . . . .
H2SA H 0.7616 0.8953 0.5111 0.139 Uiso 1 1 calc GR . . . .
H2SB H 0.7011 0.8308 0.5366 0.139 Uiso 1 1 calc GR . . . .
H2SC H 0.7040 0.8899 0.6209 0.139 Uiso 1 1 calc GR . . . .
C3 C 0.6273(5) 0.7888(3) 0.1402(5) 0.0195(12) Uani 1 1 d . . . . .
C3A C 1.0207(7) 0.8637(5) -0.1973(8) 0.064(3) Uani 1 1 d . . . . .
C3S C 0.8924(7) 0.6198(4) 0.1015(6) 0.0500(19) Uani 1 1 d . . . . .
H3SA H 0.8304 0.6538 0.0842 0.075 Uiso 1 1 calc GR . . . .
H3SB H 0.9430 0.6219 0.1855 0.075 Uiso 1 1 calc GR . . . .
H3SC H 0.8483 0.5796 0.0859 0.075 Uiso 1 1 calc GR . . . .
C4 C 0.6453(5) 0.8543(3) 0.1435(5) 0.0188(12) Uani 1 1 d . . . . .
C4A C 0.9940(6) 0.8811(4) -0.0914(8) 0.0504(19) Uani 1 1 d . . . . .
H4A H 0.9590 0.9209 -0.0843 0.060 Uiso 1 1 calc R . . . .
C4S C 0.0402(8) 0.4704(4) -0.3463(8) 0.063(2) Uani 1 1 d . . . . .
H4SA H 0.0305 0.4841 -0.4283 0.094 Uiso 1 1 calc GR . . . .
H4SB H -0.0430 0.4605 -0.3375 0.094 Uiso 1 1 calc GR . . . .
H4SC H 0.0940 0.4332 -0.3288 0.094 Uiso 1 1 calc GR . . . .
C5 C 0.6537(5) 0.8882(3) 0.0407(5) 0.0189(12) Uani 1 1 d . . . . .
H5 H 0.6678 0.9320 0.0448 0.023 Uiso 1 1 calc R . . . .
C5A C 1.0203(5) 0.8380(3) 0.0043(6) 0.0337(14) Uani 1 1 d . . . . .
C6 C 0.6405(5) 0.8554(3) -0.0664(5) 0.0188(11) Uani 1 1 d . . . . .
C6A C 0.9959(7) 0.8489(4) 0.1217(7) 0.0491(18) Uani 1 1 d . . . . .
H6AA H 0.9365 0.8174 0.1336 0.074 Uiso 1 1 calc GR . . . .
H6AB H 0.9598 0.8906 0.1224 0.074 Uiso 1 1 calc GR . . . .
H6AC H 1.0755 0.8458 0.1861 0.074 Uiso 1 1 calc GR . . . .
C6B C 0.154(2) 0.7475(7) -0.5503(14) 0.184(10) Uani 1 1 d . . . . .
H6BA H 0.0952 0.7531 -0.6304 0.276 Uiso 1 1 calc GR . . . .
H6BB H 0.2105 0.7837 -0.5300 0.276 Uiso 1 1 calc GR . . . .
H6BC H 0.1063 0.7437 -0.4923 0.276 Uiso 1 1 calc GR . . . .
C7 C 0.6273(5) 0.7529(2) 0.2554(5) 0.0181(11) Uani 1 1 d . . . . .
H7 H 0.5807 0.7795 0.2986 0.022 Uiso 1 1 calc R . . . .
C8 C 0.5547(5) 0.6895(2) 0.2272(4) 0.0158(11) Uani 1 1 d . . . . .
C9 C 0.6179(4) 0.6306(3) 0.2466(4) 0.0183(9) Uani 1 1 d . . . . .
H9 H 0.7074 0.6303 0.2770 0.022 Uiso 1 1 calc R . . . .
C10 C 0.5533(5) 0.5719(2) 0.2227(4) 0.0187(11) Uani 1 1 d . . . . .
C11 C 0.4205(5) 0.5736(2) 0.1743(5) 0.0181(11) Uani 1 1 d . . . . .
C12 C 0.3535(4) 0.6313(3) 0.1558(4) 0.0211(9) Uani 1 1 d . . . . .
H12 H 0.2640 0.6316 0.1253 0.025 Uiso 1 1 calc R . . . .
C13 C 0.4210(5) 0.6882(3) 0.1833(5) 0.0204(12) Uani 1 1 d . . . . .
C14 C 0.6242(5) 0.5085(2) 0.2490(5) 0.0190(12) Uani 1 1 d . . . . .
H14 H 0.5777 0.4817 0.2918 0.023 Uiso 1 1 calc R . . . .
C15 C 0.6273(5) 0.4728(2) 0.1352(5) 0.0166(11) Uani 1 1 d . . . . .
C16 C 0.6177(5) 0.5047(3) 0.0262(5) 0.0192(12) Uani 1 1 d . . . . .
H16 H 0.6046 0.5485 0.0239 0.023 Uiso 1 1 calc R . . . .
C17 C 0.6265(5) 0.4746(3) -0.0793(5) 0.0194(12) Uani 1 1 d . . . . .
C18 C 0.6438(5) 0.4081(2) -0.0744(5) 0.0179(11) Uani 1 1 d . . . . .
C19 C 0.6546(5) 0.3756(3) 0.0312(5) 0.0194(12) Uani 1 1 d . . . . .
H19 H 0.6671 0.3317 0.0332 0.023 Uiso 1 1 calc R . . . .
C20 C 0.6473(5) 0.4065(2) 0.1350(5) 0.0186(12) Uani 1 1 d . . . . .
C21 C 0.6212(6) 0.5109(2) -0.1952(5) 0.0209(12) Uani 1 1 d . . . . .
H21 H 0.5749 0.4840 -0.2640 0.025 Uiso 1 1 calc R . . . .
C22 C 0.5471(5) 0.5733(2) -0.2058(4) 0.0189(11) Uani 1 1 d . . . . .
C23 C 0.6073(5) 0.6330(3) -0.1944(4) 0.0198(9) Uani 1 1 d . . . . .
H23 H 0.6962 0.6340 -0.1799 0.024 Uiso 1 1 calc R . . . .
C24 C 0.5423(5) 0.6910(3) -0.2033(5) 0.0189(11) Uani 1 1 d . . . . .
C25 C 0.4087(6) 0.6875(2) -0.2231(5) 0.0224(12) Uani 1 1 d . . . . .
C26 C 0.3464(5) 0.6289(3) -0.2332(4) 0.0239(10) Uani 1 1 d . . . . .
H26 H 0.2578 0.6274 -0.2456 0.029 Uiso 1 1 calc R . . . .
C27 C 0.4151(6) 0.5731(3) -0.2249(5) 0.0217(12) Uani 1 1 d . . . . .
C28 C 0.6103(6) 0.7554(3) -0.1942(5) 0.0218(12) Uani 1 1 d . . . . .
H28 H 0.5579 0.7822 -0.2602 0.026 Uiso 1 1 calc R . . . .
C29 C 0.7441(6) 0.7501(3) -0.2120(6) 0.0309(14) Uani 1 1 d . . . . .
H29A H 0.7773 0.7920 -0.2178 0.046 Uiso 1 1 calc GR . . . .
H29B H 0.7381 0.7269 -0.2855 0.046 Uiso 1 1 calc GR . . . .
H29C H 0.8009 0.7281 -0.1440 0.046 Uiso 1 1 calc GR . . . .
C30 C 0.7658(6) 0.7460(3) 0.3392(6) 0.0306(14) Uani 1 1 d . . . . .
H30A H 0.8149 0.7203 0.2996 0.046 Uiso 1 1 calc GR . . . .
H30B H 0.7645 0.7259 0.4139 0.046 Uiso 1 1 calc GR . . . .
H30C H 0.8046 0.7874 0.3564 0.046 Uiso 1 1 calc GR . . . .
C31 C 0.7634(5) 0.5153(3) 0.3326(5) 0.0227(12) Uani 1 1 d . . . . .
H31A H 0.7996 0.4737 0.3553 0.034 Uiso 1 1 calc GR . . . .
H31B H 0.7632 0.5386 0.4044 0.034 Uiso 1 1 calc GR . . . .
H31C H 0.8143 0.5377 0.2902 0.034 Uiso 1 1 calc GR . . . .
C32 C 0.7597(6) 0.5186(3) -0.2018(6) 0.0295(13) Uani 1 1 d . . . . .
H32A H 0.7583 0.5394 -0.2766 0.044 Uiso 1 1 calc GR . . . .
H32B H 0.7989 0.4773 -0.1987 0.044 Uiso 1 1 calc GR . . . .
H32C H 0.8085 0.5438 -0.1341 0.044 Uiso 1 1 calc GR . . . .

loop_
_atom_site_aniso_label
_atom_site_aniso_U_11
_atom_site_aniso_U_22
_atom_site_aniso_U_33
_atom_site_aniso_U_23
_atom_site_aniso_U_13
_atom_site_aniso_U_12
O1A 0.034(2) 0.022(2) 0.069(3) 0.014(2) 0.011(2) 0.0020(18)
O1B 0.077(4) 0.159(7) 0.069(4) 0.002(6) -0.003(3) 0.010(6)
O1S 0.063(3) 0.063(3) 0.034(3) 0.001(2) 0.019(2) 0.001(3)
O1W 0.051(7) 0.088(11) 0.086(9) 0.052(8) -0.021(7) -0.029(7)
O2A 0.096(6) 0.170(9) 0.067(5) 0.060(6) -0.001(4) -0.041(6)
O2B 0.127(7) 0.227(10) 0.057(5) -0.004(6) 0.038(4) 0.026(7)
O2S 0.086(5) 0.100(5) 0.047(3) 0.006(3) 0.039(3) 0.017(4)
O2W 0.087(9) 0.057(8) 0.060(7) 0.025(6) 0.028(6) 0.032(8)
O3A 0.070(5) 0.090(6) 0.125 0.071(5) -0.003(4) -0.009(4)
O3B 0.161(8) 0.270(11) 0.051(4) -0.044(5) 0.064(5) -0.121(8)
O3S 0.049(2) 0.027(2) 0.066(3) -0.004(3) 0.027(2) -0.005(2)
O3W 0.039(3) 0.024(2) 0.061(3) -0.002(2) 0.006(2) 0.0009(19)
O4 0.038(2) 0.0069(18) 0.0234(19) -0.0014(15) 0.0120(16) -0.0001(16)
O4S 0.052(3) 0.049(3) 0.068(3) -0.016(3) 0.014(3) -0.011(2)
O6 0.044(2) 0.0087(19) 0.026(2) 0.0020(16) 0.0175(18) -0.0015(17)
O11 0.027(2) 0.0079(19) 0.042(3) 0.0000(17) 0.0072(19) -0.0028(16)
O13 0.028(2) 0.0102(19) 0.042(2) 0.0030(17) 0.0110(19) 0.0033(16)
O18 0.043(2) 0.0054(18) 0.027(2) -0.0037(16) 0.0182(18) 0.0004(17)
O20 0.037(2) 0.013(2) 0.020(2) 0.0017(15) 0.0103(16) 0.0042(16)
O25 0.037(2) 0.0071(19) 0.044(3) -0.0009(17) 0.0113(19) -0.0019(16)
O27 0.032(2) 0.009(2) 0.044(2) -0.0025(18) 0.0082(19) -0.0041(16)
N1A 0.027(3) 0.026(3) 0.055(3) -0.001(2) 0.011(2) -0.005(2)
N1B 0.102(6) 0.068(5) 0.036(3) -0.008(4) 0.003(3) -0.021(6)
C5B 0.132(10) 0.053(6) 0.045(5) 0.004(4) -0.017(6) 0.003(6)
C4B 0.183(13) 0.063(6) 0.026(4) 0.006(4) 0.011(6) -0.055(8)
C3B 0.080(6) 0.121(9) 0.022(3) -0.002(5) 0.022(3) -0.018(7)
C2B 0.074(6) 0.085(7) 0.041(5) -0.014(4) 0.014(4) 0.004(5)
C1B 0.102(8) 0.055(6) 0.049(5) -0.017(4) 0.021(5) -0.013(5)
N2A 0.053(5) 0.112(8) 0.100(8) 0.063(7) -0.006(5) -0.028(5)
N2B 0.116(7) 0.168(10) 0.026(3) -0.010(5) 0.032(4) -0.047(7)
C1 0.027(3) 0.008(3) 0.026(3) 0.000(2) 0.012(2) 0.000(2)
C1A 0.040(4) 0.049(5) 0.071(5) -0.005(4) 0.021(4) -0.009(3)
C1S 0.069(6) 0.062(6) 0.057(5) -0.003(4) 0.017(4) -0.007(4)
C2 0.025(3) 0.008(3) 0.023(3) -0.002(2) 0.006(2) 0.000(2)
C2A 0.043(4) 0.077(7) 0.071(6) -0.009(5) 0.021(4) -0.019(4)
C2S 0.070(6) 0.167(12) 0.042(5) -0.017(6) 0.017(5) 0.018(7)
C3 0.026(3) 0.012(3) 0.022(3) 0.002(2) 0.010(2) 0.001(2)
C3A 0.036(4) 0.083(7) 0.062(5) 0.037(5) -0.002(4) -0.032(4)
C3S 0.050(4) 0.061(6) 0.044(4) -0.004(3) 0.021(3) -0.010(4)
C4 0.024(3) 0.014(3) 0.019(3) -0.001(2) 0.007(2) 0.001(2)
C4A 0.030(3) 0.031(4) 0.082(6) 0.015(4) 0.003(3) -0.005(3)
C4S 0.057(5) 0.055(5) 0.074(6) -0.018(4) 0.015(4) -0.018(4)
C5 0.031(3) 0.004(3) 0.023(3) 0.001(2) 0.011(2) 0.002(2)
C5A 0.021(3) 0.022(3) 0.056(4) 0.002(3) 0.008(3) 0.000(2)
C6 0.022(3) 0.013(3) 0.023(3) 0.002(2) 0.008(2) 0.000(2)
C6A 0.043(4) 0.045(4) 0.059(5) -0.011(4) 0.015(3) 0.009(3)
C6B 0.30(3) 0.069(9) 0.109(11) -0.012(8) -0.053(13) 0.044(12)
C7 0.027(3) 0.010(3) 0.016(3) 0.001(2) 0.006(2) 0.000(2)
C8 0.024(3) 0.011(3) 0.014(3) -0.001(2) 0.008(2) -0.002(2)
C9 0.025(2) 0.016(2) 0.015(2) 0.002(3) 0.0067(17) 0.000(3)
C10 0.032(3) 0.008(3) 0.018(3) -0.001(2) 0.011(2) 0.002(2)
C11 0.029(3) 0.008(3) 0.019(3) 0.000(2) 0.011(2) 0.001(2)
C12 0.026(2) 0.012(2) 0.029(2) 0.005(3) 0.0126(18) 0.002(3)
C13 0.030(3) 0.011(3) 0.022(3) 0.006(2) 0.012(2) 0.006(2)
C14 0.026(3) 0.009(3) 0.024(3) 0.003(2) 0.010(2) 0.000(2)
C15 0.018(3) 0.008(3) 0.022(3) 0.000(2) 0.004(2) -0.001(2)
C16 0.022(3) 0.009(3) 0.028(3) -0.001(2) 0.009(2) 0.000(2)
C17 0.025(3) 0.012(3) 0.024(3) 0.003(2) 0.013(2) 0.001(2)
C18 0.026(3) 0.010(3) 0.021(3) -0.003(2) 0.013(2) 0.000(2)
C19 0.024(3) 0.007(3) 0.027(3) 0.001(2) 0.006(2) 0.001(2)
C20 0.021(3) 0.012(3) 0.023(3) 0.002(2) 0.008(2) 0.002(2)
C21 0.037(3) 0.007(3) 0.021(3) -0.003(2) 0.012(2) 0.000(2)
C22 0.035(3) 0.010(3) 0.015(3) -0.002(2) 0.012(2) -0.002(2)
C23 0.035(2) 0.011(2) 0.016(2) -0.004(2) 0.0122(18) -0.001(3)
C24 0.031(3) 0.012(3) 0.016(3) -0.001(2) 0.010(2) -0.003(2)
C25 0.042(3) 0.006(3) 0.020(3) 0.002(2) 0.011(2) 0.002(2)
C26 0.029(2) 0.015(2) 0.026(2) 0.004(3) 0.0062(19) -0.004(3)
C27 0.037(3) 0.006(3) 0.020(3) 0.001(2) 0.006(2) -0.003(2)
C28 0.036(3) 0.008(3) 0.025(3) -0.001(2) 0.015(2) -0.002(2)
C29 0.043(3) 0.015(3) 0.044(4) -0.005(2) 0.026(3) -0.006(3)
C30 0.040(3) 0.016(3) 0.032(3) 0.003(3) 0.005(3) -0.004(3)
C31 0.030(3) 0.009(3) 0.026(3) 0.001(2) 0.004(2) 0.004(2)
C32 0.047(4) 0.013(3) 0.037(3) 0.002(3) 0.025(3) 0.002(3)

loop_
_atom_type_symbol
_atom_type_description
_atom_type_scat_dispersion_real
_atom_type_scat_dispersion_imag
_atom_type_scat_source
C C 0.0033 0.0016 'International Tables Vol C Tables 4.2.6.8 and 6.1.1.4'
H H 0.0000 0.0000 'International Tables Vol C Tables 4.2.6.8 and 6.1.1.4'
N N 0.0061 0.0033 'International Tables Vol C Tables 4.2.6.8 and 6.1.1.4'
O O 0.0106 0.0060 'International Tables Vol C Tables 4.2.6.8 and 6.1.1.4'

loop_
_exptl_crystal_face_index_h
_exptl_crystal_face_index_k
_exptl_crystal_face_index_l
_exptl_crystal_face_perp_dist
_exptl_oxdiff_crystal_face_indexfrac_h
_exptl_oxdiff_crystal_face_indexfrac_k
_exptl_oxdiff_crystal_face_indexfrac_l
_exptl_oxdiff_crystal_face_x
_exptl_oxdiff_crystal_face_y
_exptl_oxdiff_crystal_face_z
8 0 -16 0.0586 8.0022 0.0022 -16.0008 -0.1610 -0.4171 0.9137
2 28 4 0.0747 1.9963 28.0021 3.9984 0.4491 0.8565 0.2597
-14 6 -1 0.0318 -13.9991 5.9937 -1.0006 0.8747 -0.4249 -0.2321
15 -4 -1 0.0426 14.9992 -3.9934 -0.9996 -0.8508 0.4160 0.3738
-14 -10 8 0.0655 -13.9992 -10.0059 8.0010 0.3794 -0.3726 -0.8510
-1 -1 16 0.0720 -1.0028 -0.9991 16.0010 -0.2243 0.6507 -0.7480
11 16 4 0.0586 10.9966 16.0058 3.9993 -0.2823 0.9248 0.3252
-13 2 -4 0.0346 -12.9982 1.9938 -4.0005 0.7824 -0.6079 -0.1287
-14 11 1 0.0322 -14.0000 10.9941 0.9992 0.9530 -0.2280 -0.2518
12 -14 2 0.0557 11.9999 -13.9948 2.0012 -0.9629 0.2230 0.0264
-9 -15 13 0.0726 -9.0001 -15.0033 13.0016 -0.0697 -0.0771 -1.0130
-4 -29 3 0.0783 -3.9973 -29.0024 3.0020 -0.4786 -0.6410 -0.6347

loop_
_geom_angle_atom_site_label_1
_geom_angle_atom_site_label_2
_geom_angle_atom_site_label_3
_geom_angle
C1S O1S H1S 109.5
H1WA O1W H1WB 111.9
C2S O2S H2S 106.5
H2WA O2W H2WB 103.8
C3S O3S H3S 109.5
H3WA O3W H3WB 110.4
C4 O4 H4 109.5
C4S O4S H4S 109.5
C6 O6 H6 109.5
C11 O11 H11 109.5
C13 O13 H13 109.5
C18 O18 H18 109.5
C20 O20 H20 109.5
C25 O25 H25 109.5
C27 O27 H27 109.5
O1A N1A C5A 118.1(5)
C1A N1A O1A 117.9(6)
C1A N1A C5A 124.0(6)
O1B N1B C5B 121.7(7)
O1B N1B C1B 118.3(7)
C5B N1B C1B 120.0
N1B C5B C6B 112.9(10)
C4B C5B N1B 120.0
C4B C5B C6B 127.0(10)
C5B C4B H4B 120.0
C5B C4B C3B 120.0
C3B C4B H4B 120.0
C4B C3B N2B 124.4(8)
C2B C3B C4B 120.0
C2B C3B N2B 115.6(8)
C3B C2B H2B 120.0
C1B C2B C3B 120.0
C1B C2B H2B 120.0
N1B C1B H1B 120.0
C2B C1B N1B 120.0
C2B C1B H1B 120.0
O2A N2A C3A 117.9(12)
O3A N2A O2A 124.5(10)
O3A N2A C3A 117.5(12)
O2B N2B C3B 115.4(11)
O3B N2B O2B 133.3(14)
O3B N2B C3B 111.1(13)
C2 C1 C6 116.9(5)
C2 C1 C28 122.9(5)
C6 C1 C28 120.1(5)
N1A C1A H1A 119.4
N1A C1A C2A 121.2(8)
C2A C1A H1A 119.4
O1S C1S H1SA 109.5
O1S C1S H1SB 109.5
O1S C1S H1SC 109.5
H1SA C1S H1SB 109.5
H1SA C1S H1SC 109.5
H1SB C1S H1SC 109.5
C1 C2 H2 118.2
C1 C2 C3 123.6(5)
C3 C2 H2 118.2
C1A C2A H2A 121.7
C1A C2A C3A 116.6(8)
C3A C2A H2A 121.7
O2S C2S H2SA 109.5
O2S C2S H2SB 109.5
O2S C2S H2SC 109.5
H2SA C2S H2SB 109.5
H2SA C2S H2SC 109.5
H2SB C2S H2SC 109.5
C2 C3 C7 122.7(5)
C4 C3 C2 117.2(5)
C4 C3 C7 120.1(5)
C2A C3A N2A 117.4(10)
C4A C3A N2A 120.2(10)
C4A C3A C2A 122.3(7)
O3S C3S H3SA 109.5
O3S C3S H3SB 109.5
O3S C3S H3SC 109.5
H3SA C3S H3SB 109.5
H3SA C3S H3SC 109.5
H3SB C3S H3SC 109.5
O4 C4 C3 118.7(5)
O4 C4 C5 119.8(5)
C3 C4 C5 121.5(5)
C3A C4A H4A 120.7
C3A C4A C5A 118.6(7)
C5A C4A H4A 120.7
O4S C4S H4SA 109.5
O4S C4S H4SB 109.5
O4S C4S H4SC 109.5
H4SA C4S H4SB 109.5
H4SA C4S H4SC 109.5
H4SB C4S H4SC 109.5
C4 C5 H5 120.6
C6 C5 C4 118.7(5)
C6 C5 H5 120.6
N1A C5A C4A 117.3(7)
N1A C5A C6A 117.5(6)
C4A C5A C6A 125.2(6)
O6 C6 C1 116.9(5)
C5 C6 O6 121.0(5)
C5 C6 C1 122.1(5)
C5A C6A H6AA 109.5
C5A C6A H6AB 109.5
C5A C6A H6AC 109.5
H6AA C6A H6AB 109.5
H6AA C6A H6AC 109.5
H6AB C6A H6AC 109.5
C5B C6B H6BA 109.5
C5B C6B H6BB 109.5
C5B C6B H6BC 109.5
H6BA C6B H6BB 109.5
H6BA C6B H6BC 109.5
H6BB C6B H6BC 109.5
C3 C7 H7 107.0
C3 C7 C8 112.2(4)
C3 C7 C30 110.0(5)
C8 C7 H7 107.0
C8 C7 C30 113.5(4)
C30 C7 H7 107.0
C9 C8 C7 122.4(4)
C13 C8 C7 120.7(5)
C13 C8 C9 116.9(5)
C8 C9 H9 118.3
C8 C9 C10 123.3(4)
C10 C9 H9 118.3
C9 C10 C14 122.2(5)
C11 C10 C9 117.2(5)
C11 C10 C14 120.6(5)
O11 C11 C10 118.8(5)
O11 C11 C12 119.9(5)
C10 C11 C12 121.3(5)
C11 C12 H12 120.2
C13 C12 C11 119.6(4)
C13 C12 H12 120.2
O13 C13 C8 118.4(5)
O13 C13 C12 119.9(5)
C12 C13 C8 121.6(5)
C10 C14 H14 107.2
C10 C14 C31 112.9(4)
C15 C14 C10 113.5(4)
C15 C14 H14 107.2
C15 C14 C31 108.5(4)
C31 C14 H14 107.2
C16 C15 C14 121.5(4)
C16 C15 C20 116.3(5)
C20 C15 C14 122.2(5)
C15 C16 H16 118.1
C17 C16 C15 123.9(5)
C17 C16 H16 118.1
C16 C17 C18 117.1(5)
C16 C17 C21 122.8(5)
C18 C17 C21 120.1(5)
O18 C18 C17 117.8(5)
C19 C18 O18 121.9(5)
C19 C18 C17 120.4(5)
C18 C19 H19 119.2
C18 C19 C20 121.5(5)
C20 C19 H19 119.2
O20 C20 C15 123.1(5)
C19 C20 O20 116.0(4)
C19 C20 C15 120.9(5)
C17 C21 H21 107.3
C17 C21 C22 112.5(4)
C17 C21 C32 108.1(5)
C22 C21 H21 107.3
C22 C21 C32 114.1(5)
C32 C21 H21 107.3
C23 C22 C21 122.7(5)
C27 C22 C21 120.5(5)
C27 C22 C23 116.8(5)
C22 C23 H23 117.9
C24 C23 C22 124.1(4)
C24 C23 H23 117.9
C23 C24 C25 116.3(5)
C23 C24 C28 122.8(5)
C25 C24 C28 120.9(5)
O25 C25 C24 124.6(5)
O25 C25 C26 114.6(5)
C26 C25 C24 120.9(5)
C25 C26 H26 119.8
C27 C26 C25 120.4(4)
C27 C26 H26 119.8
O27 C27 C22 118.5(5)
O27 C27 C26 120.0(5)
C26 C27 C22 121.5(5)
C1 C28 C24 112.7(4)
C1 C28 H28 107.2
C1 C28 C29 109.7(5)
C24 C28 H28 107.2
C24 C28 C29 112.7(5)
C29 C28 H28 107.2
C28 C29 H29A 109.5
C28 C29 H29B 109.5
C28 C29 H29C 109.5
H29A C29 H29B 109.5
H29A C29 H29C 109.5
H29B C29 H29C 109.5
C7 C30 H30A 109.5
C7 C30 H30B 109.5
C7 C30 H30C 109.5
H30A C30 H30B 109.5
H30A C30 H30C 109.5
H30B C30 H30C 109.5
C14 C31 H31A 109.5
C14 C31 H31B 109.5
C14 C31 H31C 109.5
H31A C31 H31B 109.5
H31A C31 H31C 109.5
H31B C31 H31C 109.5
C21 C32 H32A 109.5
C21 C32 H32B 109.5
C21 C32 H32C 109.5
H32A C32 H32B 109.5
H32A C32 H32C 109.5
H32B C32 H32C 109.5

loop_
_geom_bond_atom_site_label_1
_geom_bond_atom_site_label_2
_geom_bond_distance
O1A N1A 1.333(7)
O1B N1B 1.290(8)
O1S H1S 0.8200
O1S C1S 1.381(10)
O1W H1WA 0.8394
O1W H1WB 0.8546
O2A N2A 1.247(15)
O2B N2B 1.274(15)
O2S H2S 0.8395
O2S C2S 1.337(11)
O2W H2WA 0.8082
O2W H2WB 0.8204
O3A N2A 1.178(14)
O3B N2B 1.184(14)
O3S H3S 0.8200
O3S C3S 1.414(8)
O3W H3WA 0.8594
O3W H3WB 0.8680
O4 H4 0.8200
O4 C4 1.381(6)
O4S H4S 0.8200
O4S C4S 1.440(9)
O6 H6 0.8200
O6 C6 1.386(7)
O11 H11 0.8200
O11 C11 1.371(6)
O13 H13 0.8200
O13 C13 1.376(7)
O18 H18 0.8200
O18 C18 1.376(6)
O20 H20 0.8200
O20 C20 1.380(6)
O25 H25 0.8200
O25 C25 1.371(7)
O27 H27 0.8200
O27 C27 1.374(7)
N1A C1A 1.332(10)
N1A C5A 1.359(8)
N1B C5B 1.3900
N1B C1B 1.3900
C5B C4B 1.3900
C5B C6B 1.502(17)
C4B H4B 0.9300
C4B C3B 1.3900
C3B C2B 1.3900
C3B N2B 1.483(13)
C2B H2B 0.9300
C2B C1B 1.3900
C1B H1B 0.9300
N2A C3A 1.470(11)
C1 C2 1.390(8)
C1 C6 1.394(7)
C1 C28 1.519(8)
C1A H1A 0.9300
C1A C2A 1.351(12)
C1S H1SA 0.9600
C1S H1SB 0.9600
C1S H1SC 0.9600
C2 H2 0.9300
C2 C3 1.394(8)
C2A H2A 0.9300
C2A C3A 1.397(13)
C2S H2SA 0.9600
C2S H2SB 0.9600
C2S H2SC 0.9600
C3 C4 1.386(7)
C3 C7 1.523(7)
C3A C4A 1.380(13)
C3S H3SA 0.9600
C3S H3SB 0.9600
C3S H3SC 0.9600
C4 C5 1.405(7)
C4A H4A 0.9300
C4A C5A 1.386(10)
C4S H4SA 0.9600
C4S H4SB 0.9600
C4S H4SC 0.9600
C5 H5 0.9300
C5 C6 1.381(8)
C5A C6A 1.467(10)
C6A H6AA 0.9600
C6A H6AB 0.9600
C6A H6AC 0.9600
C6B H6BA 0.9600
C6B H6BB 0.9600
C6B H6BC 0.9600
C7 H7 0.9800
C7 C8 1.531(7)
C7 C30 1.534(8)
C8 C9 1.397(8)
C8 C13 1.389(8)
C9 H9 0.9300
C9 C10 1.404(8)
C10 C11 1.384(8)
C10 C14 1.521(7)
C11 C12 1.394(8)
C12 H12 0.9300
C12 C13 1.387(8)
C14 H14 0.9800
C14 C15 1.515(7)
C14 C31 1.539(8)
C15 C16 1.396(7)
C15 C20 1.407(7)
C16 H16 0.9300
C16 C17 1.394(8)
C17 C18 1.407(7)
C17 C21 1.520(7)
C18 C19 1.365(8)
C19 H19 0.9300
C19 C20 1.379(7)
C21 H21 0.9800
C21 C22 1.523(8)
C21 C32 1.535(8)
C22 C23 1.400(8)
C22 C27 1.383(8)
C23 H23 0.9300
C23 C24 1.395(8)
C24 C25 1.401(8)
C24 C28 1.528(7)
C25 C26 1.392(8)
C26 H26 0.9300
C26 C27 1.375(8)
C28 H28 0.9800
C28 C29 1.528(8)
C29 H29A 0.9600
C29 H29B 0.9600
C29 H29C 0.9600
C30 H30A 0.9600
C30 H30B 0.9600
C30 H30C 0.9600
C31 H31A 0.9600
C31 H31B 0.9600
C31 H31C 0.9600
C32 H32A 0.9600
C32 H32B 0.9600
C32 H32C 0.9600
